data_7718033
loop_
_publ_author_name
'Morimoto, Yuma'
'Inoue, Keisuke'
'Itoh, Shinobu'

_publ_section_title
;
 Reactivity of copper(i) complexes supported by tripodal
 nitrogen-containing tetradentate ligands toward gaseous diatomic
 molecules, NO, CO and O2
;
_journal_issue 13
_journal_name_full 'Dalton Transactions'
_journal_page_first 5327
_journal_page_last 5333
_journal_paper_doi 10.1039/D4DT03001J
_journal_volume 54
_journal_year 2025
_chemical_formula_moiety 'C21 H48 Cu N11 O2, C F3 O3 S, C2 H3 N'
_chemical_formula_sum 'C24 H51 Cu F3 N12 O5 S'
_chemical_formula_weight 740.36
_space_group_crystal_system triclinic
_space_group_IT_number 2
_space_group_name_Hall '-P 1'
_space_group_name_H-M_alt 'P -1'
_atom_sites_solution_hydrogens geom
_atom_sites_solution_primary dual
_audit_creation_date 2024-10-18
_audit_creation_method
;
Olex2 1.5
(compiled 2024.01.12 svn.r2f8d729c for OlexSys, GUI svn.r6928)
;
_audit_update_record
;
2024-10-18 deposited with the CCDC.	2025-02-13 downloaded from the CCDC.
;
_cell_angle_alpha 87.1960(17)
_cell_angle_beta 86.3890(17)
_cell_angle_gamma 86.0000(14)
_cell_formula_units_Z 2
_cell_length_a 11.0382(6)
_cell_length_b 12.5307(6)
_cell_length_c 12.7750(7)
_cell_measurement_reflns_used 18146
_cell_measurement_temperature 143
_cell_measurement_theta_max 27.47
_cell_measurement_theta_min 3.04
_cell_volume 1757.43(16)
_computing_molecular_graphics 'Olex2 1.5 (Dolomanov et al., 2009)'
_computing_publication_material 'Olex2 1.5 (Dolomanov et al., 2009)'
_computing_structure_refinement 'SHELXL 2019/3 (Sheldrick, 2015)'
_computing_structure_solution 'SHELXT 2018/2 (Sheldrick, 2018)'
_diffrn_ambient_temperature 143
_diffrn_measured_fraction_theta_full 0.998
_diffrn_measured_fraction_theta_max 0.991
_diffrn_measurement_device_type 'Rigaku R-AXIS RAPID'
_diffrn_radiation_type MoK\a
_diffrn_radiation_wavelength 0.71073
_diffrn_reflns_av_R_equivalents 0.0472
_diffrn_reflns_av_unetI/netI 0.0325
_diffrn_reflns_Laue_measured_fraction_full 0.998
_diffrn_reflns_Laue_measured_fraction_max 0.991
_diffrn_reflns_limit_h_max 14
_diffrn_reflns_limit_h_min -14
_diffrn_reflns_limit_k_max 15
_diffrn_reflns_limit_k_min -16
_diffrn_reflns_limit_l_max 16
_diffrn_reflns_limit_l_min -16
_diffrn_reflns_number 7994
_diffrn_reflns_point_group_measured_fraction_full 0.998
_diffrn_reflns_point_group_measured_fraction_max 0.991
_diffrn_reflns_theta_full 25.242
_diffrn_reflns_theta_max 27.479
_diffrn_reflns_theta_min 3.030
_exptl_absorpt_coefficient_mu 0.748
_exptl_absorpt_correction_T_max 0.963
_exptl_absorpt_correction_T_min 0.812
_exptl_absorpt_correction_type multi-scan
_exptl_absorpt_process_details 'ABSCOR (Rigaku, 1995)'
_exptl_crystal_colour green
_exptl_crystal_colour_primary green
_exptl_crystal_density_diffrn 1.399
_exptl_crystal_description plate
_exptl_crystal_F_000 782
_exptl_crystal_size_max 0.25
_exptl_crystal_size_mid 0.1
_exptl_crystal_size_min 0.05
_refine_diff_density_max 0.602
_refine_diff_density_min -0.324
_refine_diff_density_rms 0.092
_refine_ls_extinction_method none
_refine_ls_goodness_of_fit_ref 1.100
_refine_ls_hydrogen_treatment constr
_refine_ls_matrix_type full
_refine_ls_number_parameters 455
_refine_ls_number_reflns 7994
_refine_ls_number_restraints 0
_refine_ls_restrained_S_all 1.100
_refine_ls_R_factor_all 0.0377
_refine_ls_R_factor_gt 0.0318
_refine_ls_shift/su_max 0.002
_refine_ls_shift/su_mean 0.000
_refine_ls_structure_factor_coef Fsqd
_refine_ls_weighting_details 'w=1/[\s^2^(Fo^2^)+(0.0454P)^2^+0.5362P] where P=(Fo^2^+2Fc^2^)/3'
_refine_ls_weighting_scheme calc
_refine_ls_wR_factor_gt 0.0823
_refine_ls_wR_factor_ref 0.0854
_reflns_Friedel_coverage 0.000
_reflns_number_gt 7160
_reflns_number_total 7994
_reflns_threshold_expression 'I > 2\s(I)'
_cod_data_source_file d4dt03001j16.cif
_cod_data_source_block 161225
_cod_depositor_comments 'Adding full bibliography for 7718031--7718033.cif.'
_cod_original_cell_volume 1757.44(16)
_cod_database_code 7718033
_shelx_shelxl_version_number 2019/3
_shelx_space_group_comment
;
The symmetry employed for this shelxl refinement is uniquely defined
by the following loop, which should always be used as a source of
symmetry information in preference to the above space-group names.
They are only intended as comments.
;
_shelx_estimated_absorpt_t_max 0.964
_shelx_estimated_absorpt_t_min 0.835
_olex2_refinement_description
;
1. Fixed Uiso
 At 1.2 times of:
  All C(H,H) groups
 At 1.5 times of:
  All C(H,H,H) groups
2. Others
 Fixed Sof: N11A(0.5) N11B(0.5) O2B(0.5) O2A(0.5) O1A(0.5) O1B(0.5)
3.a Secondary CH2 refined with riding coordinates:
 C1(H1A,H1B), C2(H2A,H2B), C5(H5A,H5B), C3(H3A,H3B), C6(H6A,H6B), C4(H4A,H4B)
3.b Idealised Me refined as rotating group:
 C9(H9A,H9B,H9C), C10(H10A,H10B,H10C), C21(H21A,H21B,H21C), C14(H14A,H14B,
 H14C), C16(H16A,H16B,H16C), C20(H20A,H20B,H20C), C11(H11A,H11B,H11C), C15(H15A,
 H15B,H15C), C8(H8A,H8B,H8C), C18(H18A,H18B,H18C), C19(H19A,H19B,H19C),
 C13(H13A,H13B,H13C), C24(H24A,H24B,H24C)
;
_olex2_submission_special_instructions 'No special instructions were received'

loop_
_space_group_symop_operation_xyz
'x, y, z'
'-x, -y, -z'

loop_
_atom_site_label
_atom_site_type_symbol
_atom_site_fract_x
_atom_site_fract_y
_atom_site_fract_z
_atom_site_U_iso_or_equiv
_atom_site_adp_type
_atom_site_occupancy
_atom_site_site_symmetry_order
_atom_site_calc_flag
_atom_site_refinement_flags_posn
_atom_site_refinement_flags_adp
_atom_site_refinement_flags_occupancy
_atom_site_disorder_assembly
_atom_site_disorder_group
Cu1 Cu 0.47388(2) 0.81387(2) 0.75759(2) 0.01412(6) Uani 1 1 d . . . . .
S3 S -0.11140(3) 0.73524(3) 0.23644(3) 0.01995(9) Uani 1 1 d . . . . .
F4 F -0.03835(9) 0.64957(8) 0.41624(8) 0.0314(2) Uani 1 1 d . . . . .
F5 F 0.10595(9) 0.68168(12) 0.30061(9) 0.0452(3) Uani 1 1 d . . . . .
F3 F 0.00935(12) 0.81139(10) 0.38388(9) 0.0454(3) Uani 1 1 d . . . . .
O3 O -0.05681(12) 0.81051(10) 0.16215(10) 0.0308(3) Uani 1 1 d . . . . .
O4 O -0.11200(11) 0.62785(9) 0.20072(10) 0.0281(3) Uani 1 1 d . . . . .
N3 N 0.33204(11) 0.76671(9) 0.86108(10) 0.0161(2) Uani 1 1 d . . . . .
O5 O -0.22234(11) 0.77415(11) 0.29161(11) 0.0371(3) Uani 1 1 d . . . . .
N1 N 0.36659(11) 0.95602(9) 0.74696(10) 0.0157(2) Uani 1 1 d . . . . .
N4 N 0.59881(11) 0.91369(9) 0.81300(10) 0.0164(2) Uani 1 1 d . . . . .
N2 N 0.45021(11) 0.81462(10) 0.59625(10) 0.0172(2) Uani 1 1 d . . . . .
N9 N 0.80454(11) 0.94907(10) 0.83159(10) 0.0199(3) Uani 1 1 d . . . . .
N7 N 0.24875(12) 0.66141(10) 1.00295(10) 0.0200(3) Uani 1 1 d . . . . .
N8 N 0.31751(12) 0.58403(9) 0.84770(10) 0.0176(2) Uani 1 1 d . . . . .
N6 N 0.61903(11) 0.72030(10) 0.52041(10) 0.0190(3) Uani 1 1 d . . . . .
N10 N 0.71562(11) 0.81228(10) 0.93086(10) 0.0182(2) Uani 1 1 d . . . . .
N5 N 0.43371(12) 0.71304(11) 0.44643(10) 0.0220(3) Uani 1 1 d . . . . .
C7 C 0.30124(12) 0.67419(11) 0.90365(11) 0.0164(3) Uani 1 1 d . . . . .
C1 C 0.24601(13) 0.93891(12) 0.80302(12) 0.0189(3) Uani 1 1 d . . . . .
H1A H 0.192127 0.907531 0.755400 0.023 Uiso 1 1 calc R U . . .
H1B H 0.206846 1.008304 0.825273 0.023 Uiso 1 1 calc R U . . .
C2 C 0.26467(14) 0.86403(12) 0.89824(12) 0.0188(3) Uani 1 1 d . . . . .
H2A H 0.311420 0.898068 0.949628 0.023 Uiso 1 1 calc R U . . .
H2B H 0.185205 0.846458 0.932655 0.023 Uiso 1 1 calc R U . . .
C12 C 0.70406(13) 0.89227(11) 0.85541(12) 0.0169(3) Uani 1 1 d . . . . .
C5 C 0.35174(14) 0.98611(12) 0.63416(12) 0.0196(3) Uani 1 1 d . . . . .
H5A H 0.422258 1.024972 0.605040 0.024 Uiso 1 1 calc R U . . .
H5B H 0.277249 1.033988 0.626833 0.024 Uiso 1 1 calc R U . . .
C3 C 0.42822(13) 1.04017(11) 0.79756(12) 0.0188(3) Uani 1 1 d . . . . .
H3A H 0.407884 1.036663 0.874188 0.023 Uiso 1 1 calc R U . . .
H3B H 0.399444 1.111795 0.769245 0.023 Uiso 1 1 calc R U . . .
C17 C 0.49779(14) 0.75085(12) 0.52352(11) 0.0183(3) Uani 1 1 d . . . . .
C9 C 0.15208(15) 0.58905(13) 1.02945(14) 0.0255(3) Uani 1 1 d . . . . .
H9A H 0.128050 0.558507 0.965315 0.038 Uiso 1 1 calc R U . . .
H9B H 0.081755 0.628841 1.063045 0.038 Uiso 1 1 calc R U . . .
H9C H 0.181608 0.531257 1.077778 0.038 Uiso 1 1 calc R U . . .
C10 C 0.35544(14) 0.47995(12) 0.89559(13) 0.0212(3) Uani 1 1 d . . . . .
H10A H 0.433204 0.453635 0.861724 0.032 Uiso 1 1 calc R U . . .
H10B H 0.293691 0.429167 0.886574 0.032 Uiso 1 1 calc R U . . .
H10C H 0.364906 0.487145 0.970627 0.032 Uiso 1 1 calc R U . . .
C22 C -0.00383(15) 0.71954(14) 0.33919(13) 0.0258(3) Uani 1 1 d . . . . .
C21 C 0.70567(14) 0.78679(12) 0.56178(12) 0.0206(3) Uani 1 1 d . . . . .
H21A H 0.670183 0.860509 0.565430 0.031 Uiso 1 1 calc R U . . .
H21B H 0.780041 0.785523 0.515591 0.031 Uiso 1 1 calc R U . . .
H21C H 0.725299 0.759233 0.632252 0.031 Uiso 1 1 calc R U . . .
C14 C 0.89736(14) 0.96093(13) 0.90602(14) 0.0241(3) Uani 1 1 d . . . . .
H14A H 0.865773 0.940373 0.977019 0.036 Uiso 1 1 calc R U . . .
H14B H 0.918619 1.035677 0.903774 0.036 Uiso 1 1 calc R U . . .
H14C H 0.969966 0.914684 0.887205 0.036 Uiso 1 1 calc R U . . .
C16 C 0.60938(14) 0.77965(12) 0.99492(12) 0.0199(3) Uani 1 1 d . . . . .
H16A H 0.546278 0.838689 0.995865 0.030 Uiso 1 1 calc R U . . .
H16B H 0.632443 0.761176 1.066729 0.030 Uiso 1 1 calc R U . . .
H16C H 0.577990 0.717170 0.965228 0.030 Uiso 1 1 calc R U . . .
C23 C -0.00097(16) 0.30810(15) 0.31609(15) 0.0327(4) Uani 1 1 d . . . . .
C6 C 0.34258(14) 0.88559(12) 0.57417(12) 0.0205(3) Uani 1 1 d . . . . .
H6A H 0.267399 0.850348 0.597578 0.025 Uiso 1 1 calc R U . . .
H6B H 0.340862 0.903570 0.497929 0.025 Uiso 1 1 calc R U . . .
N12 N -0.03870(16) 0.22589(14) 0.31909(17) 0.0472(4) Uani 1 1 d . . . . .
C20 C 0.66495(15) 0.61195(12) 0.49665(13) 0.0243(3) Uani 1 1 d . . . . .
H20A H 0.708281 0.579470 0.556147 0.036 Uiso 1 1 calc R U . . .
H20B H 0.720752 0.614197 0.433925 0.036 Uiso 1 1 calc R U . . .
H20C H 0.596750 0.569212 0.483889 0.036 Uiso 1 1 calc R U . . .
C4 C 0.56508(13) 1.02353(11) 0.77647(12) 0.0191(3) Uani 1 1 d . . . . .
H4A H 0.587247 1.033790 0.700517 0.023 Uiso 1 1 calc R U . . .
H4B H 0.607455 1.075061 0.814994 0.023 Uiso 1 1 calc R U . . .
C11 C 0.30828(15) 0.58845(12) 0.73492(12) 0.0230(3) Uani 1 1 d . . . . .
H11A H 0.269351 0.657816 0.712618 0.034 Uiso 1 1 calc R U . . .
H11B H 0.259400 0.530887 0.715658 0.034 Uiso 1 1 calc R U . . .
H11C H 0.389861 0.579641 0.700198 0.034 Uiso 1 1 calc R U . . .
C15 C 0.82128(15) 0.73512(12) 0.93041(13) 0.0233(3) Uani 1 1 d . . . . .
H15A H 0.796312 0.664447 0.914472 0.035 Uiso 1 1 calc R U . . .
H15B H 0.855526 0.731137 0.999539 0.035 Uiso 1 1 calc R U . . .
H15C H 0.882812 0.758054 0.876926 0.035 Uiso 1 1 calc R U . . .
C8 C 0.28475(15) 0.72061(13) 1.08969(12) 0.0236(3) Uani 1 1 d . . . . .
H8A H 0.359901 0.755332 1.068674 0.035 Uiso 1 1 calc R U . . .
H8B H 0.298469 0.671246 1.150324 0.035 Uiso 1 1 calc R U . . .
H8C H 0.220142 0.775167 1.108552 0.035 Uiso 1 1 calc R U . . .
C18 C 0.30585(15) 0.69177(14) 0.46302(14) 0.0263(3) Uani 1 1 d . . . . .
H18A H 0.284549 0.683641 0.538488 0.039 Uiso 1 1 calc R U . . .
H18B H 0.291176 0.625742 0.429165 0.039 Uiso 1 1 calc R U . . .
H18C H 0.255718 0.751608 0.432573 0.039 Uiso 1 1 calc R U . . .
C19 C 0.48646(17) 0.69485(13) 0.34049(12) 0.0259(3) Uani 1 1 d . . . . .
H19A H 0.569923 0.717453 0.334250 0.039 Uiso 1 1 calc R U . . .
H19B H 0.437668 0.736372 0.289303 0.039 Uiso 1 1 calc R U . . .
H19C H 0.487154 0.618509 0.326872 0.039 Uiso 1 1 calc R U . . .
C13 C 0.83170(15) 0.99424(13) 0.72621(13) 0.0243(3) Uani 1 1 d . . . . .
H13A H 0.781142 0.963163 0.676791 0.036 Uiso 1 1 calc R U . . .
H13B H 0.917787 0.977888 0.705699 0.036 Uiso 1 1 calc R U . . .
H13C H 0.814439 1.072051 0.725239 0.036 Uiso 1 1 calc R U . . .
C24 C 0.04651(19) 0.41415(14) 0.31152(16) 0.0357(4) Uani 1 1 d . . . . .
H24A H -0.004295 0.463493 0.268193 0.054 Uiso 1 1 calc R U . . .
H24B H 0.130177 0.409822 0.280680 0.054 Uiso 1 1 calc R U . . .
H24C H 0.045529 0.440354 0.382623 0.054 Uiso 1 1 calc R U . . .
N11A N 0.5816(2) 0.5992(2) 0.7407(2) 0.0177(5) Uani 0.5 1 d . . P A 1
N11B N 0.5889(3) 0.6131(3) 0.8184(3) 0.0333(7) Uani 0.5 1 d . . P A -1
O2B O 0.6555(8) 0.5331(6) 0.7951(4) 0.0308(12) Uani 0.5 1 d . . P A -1
O2A O 0.6647(8) 0.5327(7) 0.7585(4) 0.0272(11) Uani 0.5 1 d . . P A 1
O1A O 0.5794(6) 0.6835(5) 0.7480(4) 0.0273(11) Uani 0.5 1 d . . P A 1
O1B O 0.5950(6) 0.6919(5) 0.7795(3) 0.0172(8) Uani 0.5 1 d . . P A -1

loop_
_atom_site_aniso_label
_atom_site_aniso_U_11
_atom_site_aniso_U_22
_atom_site_aniso_U_33
_atom_site_aniso_U_23
_atom_site_aniso_U_13
_atom_site_aniso_U_12
Cu1 0.01453(9) 0.01131(9) 0.01629(10) -0.00080(6) -0.00096(6) 0.00085(7)
S3 0.01742(17) 0.01923(18) 0.02263(19) 0.00238(14) -0.00064(14) 0.00000(14)
F4 0.0335(5) 0.0363(5) 0.0235(5) 0.0050(4) -0.0033(4) 0.0006(4)
F5 0.0154(5) 0.0899(10) 0.0307(6) -0.0082(6) -0.0033(4) 0.0003(5)
F3 0.0653(8) 0.0429(6) 0.0320(6) -0.0102(5) -0.0041(5) -0.0256(6)
O3 0.0403(7) 0.0268(6) 0.0254(6) 0.0043(5) 0.0006(5) -0.0091(5)
O4 0.0311(6) 0.0222(6) 0.0326(6) -0.0007(5) -0.0105(5) -0.0049(5)
N3 0.0155(5) 0.0132(5) 0.0193(6) -0.0021(4) 0.0012(5) 0.0002(5)
O5 0.0256(6) 0.0434(8) 0.0386(7) 0.0072(6) 0.0046(5) 0.0123(6)
N1 0.0154(5) 0.0133(5) 0.0184(6) -0.0006(5) -0.0014(5) -0.0004(5)
N4 0.0172(6) 0.0121(5) 0.0203(6) 0.0003(5) -0.0038(5) -0.0015(5)
N2 0.0162(6) 0.0190(6) 0.0166(6) -0.0014(5) -0.0031(5) 0.0003(5)
N9 0.0177(6) 0.0197(6) 0.0231(6) 0.0006(5) -0.0042(5) -0.0053(5)
N7 0.0210(6) 0.0189(6) 0.0200(6) -0.0009(5) 0.0032(5) -0.0057(5)
N8 0.0218(6) 0.0119(5) 0.0191(6) -0.0005(5) -0.0003(5) -0.0013(5)
N6 0.0188(6) 0.0196(6) 0.0192(6) -0.0057(5) -0.0008(5) -0.0024(5)
N10 0.0176(6) 0.0157(6) 0.0213(6) 0.0016(5) -0.0037(5) -0.0009(5)
N5 0.0242(6) 0.0248(7) 0.0180(6) -0.0046(5) -0.0039(5) -0.0043(5)
C7 0.0128(6) 0.0169(7) 0.0192(7) -0.0011(5) -0.0010(5) -0.0001(5)
C1 0.0160(6) 0.0163(7) 0.0239(7) -0.0017(6) 0.0007(6) 0.0014(6)
C2 0.0184(7) 0.0159(7) 0.0216(7) -0.0034(6) 0.0030(6) 0.0010(6)
C12 0.0188(7) 0.0134(6) 0.0190(7) -0.0034(5) -0.0023(5) -0.0020(5)
C5 0.0203(7) 0.0175(7) 0.0206(7) 0.0025(6) -0.0035(6) 0.0022(6)
C3 0.0210(7) 0.0118(6) 0.0239(7) -0.0019(5) -0.0027(6) -0.0006(6)
C17 0.0218(7) 0.0170(7) 0.0166(7) 0.0002(5) -0.0029(5) -0.0047(6)
C9 0.0224(7) 0.0252(8) 0.0285(8) -0.0002(6) 0.0069(6) -0.0067(7)
C10 0.0234(7) 0.0136(6) 0.0263(8) 0.0013(6) -0.0008(6) -0.0014(6)
C22 0.0225(7) 0.0330(9) 0.0223(8) -0.0043(6) 0.0001(6) -0.0045(7)
C21 0.0180(7) 0.0227(7) 0.0216(7) -0.0041(6) -0.0001(6) -0.0044(6)
C14 0.0182(7) 0.0238(8) 0.0316(8) -0.0044(6) -0.0062(6) -0.0044(6)
C16 0.0242(7) 0.0174(7) 0.0182(7) 0.0002(5) -0.0004(6) -0.0029(6)
C23 0.0252(8) 0.0335(10) 0.0385(10) -0.0026(8) 0.0001(7) 0.0040(8)
C6 0.0193(7) 0.0237(7) 0.0188(7) -0.0008(6) -0.0057(6) 0.0012(6)
N12 0.0348(9) 0.0364(9) 0.0707(13) -0.0061(9) -0.0016(9) -0.0045(8)
C20 0.0274(8) 0.0180(7) 0.0276(8) -0.0026(6) -0.0038(6) 0.0012(6)
C4 0.0200(7) 0.0128(6) 0.0251(7) 0.0007(5) -0.0041(6) -0.0024(6)
C11 0.0303(8) 0.0183(7) 0.0208(7) -0.0026(6) -0.0033(6) -0.0023(6)
C15 0.0239(7) 0.0197(7) 0.0261(8) -0.0001(6) -0.0051(6) 0.0027(6)
C8 0.0282(8) 0.0233(7) 0.0191(7) -0.0029(6) 0.0021(6) -0.0039(6)
C18 0.0246(8) 0.0280(8) 0.0282(8) -0.0031(7) -0.0105(6) -0.0051(7)
C19 0.0391(9) 0.0233(8) 0.0164(7) -0.0039(6) -0.0053(6) -0.0031(7)
C13 0.0222(7) 0.0224(7) 0.0281(8) 0.0028(6) 0.0004(6) -0.0053(6)
C24 0.0391(10) 0.0269(9) 0.0405(11) 0.0006(8) -0.0020(8) 0.0008(8)
N11A 0.0177(12) 0.0113(13) 0.0241(15) -0.0020(10) -0.0032(10) 0.0008(10)
N11B 0.0252(15) 0.0271(17) 0.048(2) -0.0022(15) -0.0054(14) 0.0008(13)
O2B 0.031(2) 0.0175(15) 0.044(3) 0.000(3) -0.009(3) 0.0083(14)
O2A 0.0277(17) 0.0192(15) 0.034(3) -0.002(2) -0.003(2) 0.0042(12)
O1A 0.023(2) 0.028(2) 0.030(3) -0.003(2) 0.004(2) 0.0002(15)
O1B 0.0209(16) 0.0135(15) 0.018(2) -0.0018(15) -0.0090(15) 0.0014(11)

loop_
_atom_type_symbol
_atom_type_description
_atom_type_scat_dispersion_real
_atom_type_scat_dispersion_imag
_atom_type_scat_source
C C 0.0033 0.0016 'International Tables Vol C Tables 4.2.6.8 and 6.1.1.4'
H H 0.0000 0.0000 'International Tables Vol C Tables 4.2.6.8 and 6.1.1.4'
Cu Cu 0.3201 1.2651 'International Tables Vol C Tables 4.2.6.8 and 6.1.1.4'
F F 0.0171 0.0103 'International Tables Vol C Tables 4.2.6.8 and 6.1.1.4'
N N 0.0061 0.0033 'International Tables Vol C Tables 4.2.6.8 and 6.1.1.4'
O O 0.0106 0.0060 'International Tables Vol C Tables 4.2.6.8 and 6.1.1.4'
S S 0.1246 0.1234 'International Tables Vol C Tables 4.2.6.8 and 6.1.1.4'

loop_
_geom_angle_atom_site_label_1
_geom_angle_atom_site_label_2
_geom_angle_atom_site_label_3
_geom_angle
_geom_angle_site_symmetry_1
_geom_angle_site_symmetry_3
_geom_angle_publ_flag
N3 Cu1 N4 117.92(5) . . ?
N3 Cu1 N2 118.34(5) . . ?
N1 Cu1 N3 83.22(5) . . ?
N1 Cu1 N4 82.67(5) . . ?
N1 Cu1 N2 82.73(5) . . ?
N2 Cu1 N4 119.19(5) . . ?
O1A Cu1 N3 102.6(2) . . ?
O1A Cu1 N1 172.49(16) . . ?
O1A Cu1 N4 98.48(16) . . ?
O1A Cu1 N2 90.28(14) . . ?
O1A Cu1 O1B 13.63(15) . . ?
O1B Cu1 N3 100.22(19) . . ?
O1B Cu1 N1 170.57(13) . . ?
O1B Cu1 N4 87.97(14) . . ?
O1B Cu1 N2 103.03(12) . . ?
O3 S3 O4 114.85(7) . . ?
O3 S3 O5 115.63(8) . . ?
O3 S3 C22 103.18(8) . . ?
O4 S3 C22 102.55(8) . . ?
O5 S3 O4 114.97(8) . . ?
O5 S3 C22 103.04(8) . . ?
C7 N3 Cu1 134.10(10) . . ?
C7 N3 C2 117.91(12) . . ?
C2 N3 Cu1 107.62(9) . . ?
C1 N1 Cu1 108.26(9) . . ?
C5 N1 Cu1 108.74(8) . . ?
C5 N1 C1 110.68(11) . . ?
C5 N1 C3 110.36(11) . . ?
C3 N1 Cu1 108.48(9) . . ?
C3 N1 C1 110.25(11) . . ?
C12 N4 Cu1 131.86(10) . . ?
C12 N4 C4 119.21(12) . . ?
C4 N4 Cu1 107.80(9) . . ?
C17 N2 Cu1 131.17(10) . . ?
C17 N2 C6 119.25(12) . . ?
C6 N2 Cu1 108.06(9) . . ?
C12 N9 C14 123.11(13) . . ?
C12 N9 C13 121.72(13) . . ?
C13 N9 C14 114.96(13) . . ?
C7 N7 C9 122.88(13) . . ?
C7 N7 C8 121.90(13) . . ?
C8 N7 C9 115.21(13) . . ?
C7 N8 C10 122.31(13) . . ?
C7 N8 C11 121.26(12) . . ?
C11 N8 C10 116.21(12) . . ?
C17 N6 C21 121.10(12) . . ?
C17 N6 C20 121.96(13) . . ?
C21 N6 C20 115.73(13) . . ?
C12 N10 C16 120.36(12) . . ?
C12 N10 C15 121.77(13) . . ?
C16 N10 C15 115.26(12) . . ?
C17 N5 C18 122.20(13) . . ?
C17 N5 C19 122.93(14) . . ?
C18 N5 C19 114.83(13) . . ?
N3 C7 N7 123.82(13) . . ?
N3 C7 N8 120.37(13) . . ?
N8 C7 N7 115.79(13) . . ?
N1 C1 H1A 109.8 . . ?
N1 C1 H1B 109.8 . . ?
N1 C1 C2 109.17(12) . . ?
H1A C1 H1B 108.3 . . ?
C2 C1 H1A 109.8 . . ?
C2 C1 H1B 109.8 . . ?
N3 C2 C1 107.12(12) . . ?
N3 C2 H2A 110.3 . . ?
N3 C2 H2B 110.3 . . ?
C1 C2 H2A 110.3 . . ?
C1 C2 H2B 110.3 . . ?
H2A C2 H2B 108.5 . . ?
N4 C12 N9 123.95(14) . . ?
N4 C12 N10 119.80(13) . . ?
N10 C12 N9 116.20(13) . . ?
N1 C5 H5A 109.8 . . ?
N1 C5 H5B 109.8 . . ?
N1 C5 C6 109.37(12) . . ?
H5A C5 H5B 108.2 . . ?
C6 C5 H5A 109.8 . . ?
C6 C5 H5B 109.8 . . ?
N1 C3 H3A 109.7 . . ?
N1 C3 H3B 109.7 . . ?
N1 C3 C4 109.76(11) . . ?
H3A C3 H3B 108.2 . . ?
C4 C3 H3A 109.7 . . ?
C4 C3 H3B 109.7 . . ?
N2 C17 N6 119.95(13) . . ?
N2 C17 N5 124.23(14) . . ?
N6 C17 N5 115.80(13) . . ?
N7 C9 H9A 109.5 . . ?
N7 C9 H9B 109.5 . . ?
N7 C9 H9C 109.5 . . ?
H9A C9 H9B 109.5 . . ?
H9A C9 H9C 109.5 . . ?
H9B C9 H9C 109.5 . . ?
N8 C10 H10A 109.5 . . ?
N8 C10 H10B 109.5 . . ?
N8 C10 H10C 109.5 . . ?
H10A C10 H10B 109.5 . . ?
H10A C10 H10C 109.5 . . ?
H10B C10 H10C 109.5 . . ?
F4 C22 S3 112.18(11) . . ?
F4 C22 F5 106.36(14) . . ?
F5 C22 S3 110.78(11) . . ?
F3 C22 S3 112.14(13) . . ?
F3 C22 F4 106.81(13) . . ?
F3 C22 F5 108.28(14) . . ?
N6 C21 H21A 109.5 . . ?
N6 C21 H21B 109.5 . . ?
N6 C21 H21C 109.5 . . ?
H21A C21 H21B 109.5 . . ?
H21A C21 H21C 109.5 . . ?
H21B C21 H21C 109.5 . . ?
N9 C14 H14A 109.5 . . ?
N9 C14 H14B 109.5 . . ?
N9 C14 H14C 109.5 . . ?
H14A C14 H14B 109.5 . . ?
H14A C14 H14C 109.5 . . ?
H14B C14 H14C 109.5 . . ?
N10 C16 H16A 109.5 . . ?
N10 C16 H16B 109.5 . . ?
N10 C16 H16C 109.5 . . ?
H16A C16 H16B 109.5 . . ?
H16A C16 H16C 109.5 . . ?
H16B C16 H16C 109.5 . . ?
N12 C23 C24 179.4(2) . . ?
N2 C6 C5 106.77(12) . . ?
N2 C6 H6A 110.4 . . ?
N2 C6 H6B 110.4 . . ?
C5 C6 H6A 110.4 . . ?
C5 C6 H6B 110.4 . . ?
H6A C6 H6B 108.6 . . ?
N6 C20 H20A 109.5 . . ?
N6 C20 H20B 109.5 . . ?
N6 C20 H20C 109.5 . . ?
H20A C20 H20B 109.5 . . ?
H20A C20 H20C 109.5 . . ?
H20B C20 H20C 109.5 . . ?
N4 C4 C3 106.33(12) . . ?
N4 C4 H4A 110.5 . . ?
N4 C4 H4B 110.5 . . ?
C3 C4 H4A 110.5 . . ?
C3 C4 H4B 110.5 . . ?
H4A C4 H4B 108.7 . . ?
N8 C11 H11A 109.5 . . ?
N8 C11 H11B 109.5 . . ?
N8 C11 H11C 109.5 . . ?
H11A C11 H11B 109.5 . . ?
H11A C11 H11C 109.5 . . ?
H11B C11 H11C 109.5 . . ?
N10 C15 H15A 109.5 . . ?
N10 C15 H15B 109.5 . . ?
N10 C15 H15C 109.5 . . ?
H15A C15 H15B 109.5 . . ?
H15A C15 H15C 109.5 . . ?
H15B C15 H15C 109.5 . . ?
N7 C8 H8A 109.5 . . ?
N7 C8 H8B 109.5 . . ?
N7 C8 H8C 109.5 . . ?
H8A C8 H8B 109.5 . . ?
H8A C8 H8C 109.5 . . ?
H8B C8 H8C 109.5 . . ?
N5 C18 H18A 109.5 . . ?
N5 C18 H18B 109.5 . . ?
N5 C18 H18C 109.5 . . ?
H18A C18 H18B 109.5 . . ?
H18A C18 H18C 109.5 . . ?
H18B C18 H18C 109.5 . . ?
N5 C19 H19A 109.5 . . ?
N5 C19 H19B 109.5 . . ?
N5 C19 H19C 109.5 . . ?
H19A C19 H19B 109.5 . . ?
H19A C19 H19C 109.5 . . ?
H19B C19 H19C 109.5 . . ?
N9 C13 H13A 109.5 . . ?
N9 C13 H13B 109.5 . . ?
N9 C13 H13C 109.5 . . ?
H13A C13 H13B 109.5 . . ?
H13A C13 H13C 109.5 . . ?
H13B C13 H13C 109.5 . . ?
C23 C24 H24A 109.5 . . ?
C23 C24 H24B 109.5 . . ?
C23 C24 H24C 109.5 . . ?
H24A C24 H24B 109.5 . . ?
H24A C24 H24C 109.5 . . ?
H24B C24 H24C 109.5 . . ?
N11B N11A O2B 62.1(3) . . ?
N11B N11A O2A 81.7(3) . . ?
N11B N11A O1A 72.3(3) . . ?
N11B N11A O1B 54.0(3) . . ?
O2A N11A O2B 20.9(3) . . ?
O2A N11A O1B 113.3(5) . . ?
O1A N11A O2B 121.4(5) . . ?
O1A N11A O2A 128.0(5) . . ?
O1A N11A O1B 19.5(4) . . ?
O1B N11A O2B 103.0(4) . . ?
N11A N11B O2B 71.0(4) . . ?
N11A N11B O2A 54.9(3) . . ?
N11A N11B O1A 55.3(3) . . ?
N11A N11B O1B 76.3(3) . . ?
O2B N11B O2A 17.4(4) . . ?
O1A N11B O2B 115.3(5) . . ?
O1A N11B O2A 98.3(4) . . ?
O1B N11B O2B 124.4(5) . . ?
O1B N11B O2A 110.0(5) . . ?
O1B N11B O1A 22.1(3) . . ?
N11B O2B N11A 47.0(3) . . ?
N11A O2A N11B 43.4(3) . . ?
N11A O1A Cu1 144.5(5) . . ?
N11A O1A N11B 52.3(4) . . ?
N11B O1A Cu1 124.8(4) . . ?
N11A O1B Cu1 120.8(3) . . ?
N11B O1B Cu1 132.8(5) . . ?
N11B O1B N11A 49.6(3) . . ?

loop_
_geom_bond_atom_site_label_1
_geom_bond_atom_site_label_2
_geom_bond_distance
_geom_bond_site_symmetry_2
_geom_bond_publ_flag
Cu1 N3 2.0833(12) . ?
Cu1 N1 2.0727(12) . ?
Cu1 N4 2.1019(12) . ?
Cu1 N2 2.0934(12) . ?
Cu1 O1A 1.943(7) . ?
Cu1 O1B 1.980(6) . ?
S3 O3 1.4398(12) . ?
S3 O4 1.4425(12) . ?
S3 O5 1.4408(12) . ?
S3 C22 1.8195(18) . ?
F4 C22 1.341(2) . ?
F5 C22 1.3430(19) . ?
F3 C22 1.3304(19) . ?
N3 C7 1.3135(19) . ?
N3 C2 1.4666(18) . ?
N1 C1 1.4950(18) . ?
N1 C5 1.4878(19) . ?
N1 C3 1.4882(18) . ?
N4 C12 1.3178(19) . ?
N4 C4 1.4624(18) . ?
N2 C17 1.3153(19) . ?
N2 C6 1.4670(19) . ?
N9 C12 1.3696(19) . ?
N9 C14 1.461(2) . ?
N9 C13 1.456(2) . ?
N7 C7 1.3678(19) . ?
N7 C9 1.461(2) . ?
N7 C8 1.4537(19) . ?
N8 C7 1.3616(18) . ?
N8 C10 1.4589(19) . ?
N8 C11 1.4489(19) . ?
N6 C17 1.3647(19) . ?
N6 C21 1.4512(19) . ?
N6 C20 1.4551(19) . ?
N10 C12 1.3613(19) . ?
N10 C16 1.4579(19) . ?
N10 C15 1.4619(19) . ?
N5 C17 1.3692(19) . ?
N5 C18 1.455(2) . ?
N5 C19 1.4611(19) . ?
C1 H1A 0.9900 . ?
C1 H1B 0.9900 . ?
C1 C2 1.515(2) . ?
C2 H2A 0.9900 . ?
C2 H2B 0.9900 . ?
C5 H5A 0.9900 . ?
C5 H5B 0.9900 . ?
C5 C6 1.519(2) . ?
C3 H3A 0.9900 . ?
C3 H3B 0.9900 . ?
C3 C4 1.519(2) . ?
C9 H9A 0.9800 . ?
C9 H9B 0.9800 . ?
C9 H9C 0.9800 . ?
C10 H10A 0.9800 . ?
C10 H10B 0.9800 . ?
C10 H10C 0.9800 . ?
C21 H21A 0.9800 . ?
C21 H21B 0.9800 . ?
C21 H21C 0.9800 . ?
C14 H14A 0.9800 . ?
C14 H14B 0.9800 . ?
C14 H14C 0.9800 . ?
C16 H16A 0.9800 . ?
C16 H16B 0.9800 . ?
C16 H16C 0.9800 . ?
C23 N12 1.136(3) . ?
C23 C24 1.459(3) . ?
C6 H6A 0.9900 . ?
C6 H6B 0.9900 . ?
C20 H20A 0.9800 . ?
C20 H20B 0.9800 . ?
C20 H20C 0.9800 . ?
C4 H4A 0.9900 . ?
C4 H4B 0.9900 . ?
C11 H11A 0.9800 . ?
C11 H11B 0.9800 . ?
C11 H11C 0.9800 . ?
C15 H15A 0.9800 . ?
C15 H15B 0.9800 . ?
C15 H15C 0.9800 . ?
C8 H8A 0.9800 . ?
C8 H8B 0.9800 . ?
C8 H8C 0.9800 . ?
C18 H18A 0.9800 . ?
C18 H18B 0.9800 . ?
C18 H18C 0.9800 . ?
C19 H19A 0.9800 . ?
C19 H19B 0.9800 . ?
C19 H19C 0.9800 . ?
C13 H13A 0.9800 . ?
C13 H13B 0.9800 . ?
C13 H13C 0.9800 . ?
C24 H24A 0.9800 . ?
C24 H24B 0.9800 . ?
C24 H24C 0.9800 . ?
N11A N11B 1.024(4) . ?
N11A O2B 1.325(8) . ?
N11A O2A 1.220(9) . ?
N11A O1A 1.064(7) . ?
N11A O1B 1.306(5) . ?
N11B O2B 1.238(8) . ?
N11B O2A 1.475(7) . ?
N11B O1A 1.233(7) . ?
N11B O1B 1.088(7) . ?

loop_
_geom_torsion_atom_site_label_1
_geom_torsion_atom_site_label_2
_geom_torsion_atom_site_label_3
_geom_torsion_atom_site_label_4
_geom_torsion
_geom_torsion_site_symmetry_1
_geom_torsion_site_symmetry_2
_geom_torsion_site_symmetry_3
_geom_torsion_site_symmetry_4
_geom_torsion_publ_flag
Cu1 N3 C7 N7 145.20(12) . . . . ?
Cu1 N3 C7 N8 -36.8(2) . . . . ?
Cu1 N3 C2 C1 45.45(13) . . . . ?
Cu1 N1 C1 C2 35.92(13) . . . . ?
Cu1 N1 C5 C6 36.36(13) . . . . ?
Cu1 N1 C3 C4 36.10(14) . . . . ?
Cu1 N4 C12 N9 138.21(12) . . . . ?
Cu1 N4 C12 N10 -44.6(2) . . . . ?
Cu1 N4 C4 C3 45.69(13) . . . . ?
Cu1 N2 C17 N6 -44.2(2) . . . . ?
Cu1 N2 C17 N5 137.36(13) . . . . ?
Cu1 N2 C6 C5 44.79(13) . . . . ?
O3 S3 C22 F4 -178.89(11) . . . . ?
O3 S3 C22 F5 -60.20(14) . . . . ?
O3 S3 C22 F3 60.91(13) . . . . ?
O4 S3 C22 F4 -59.27(12) . . . . ?
O4 S3 C22 F5 59.42(14) . . . . ?
O4 S3 C22 F3 -179.47(12) . . . . ?
O5 S3 C22 F4 60.43(13) . . . . ?
O5 S3 C22 F5 179.12(13) . . . . ?
O5 S3 C22 F3 -59.77(13) . . . . ?
N1 C1 C2 N3 -54.75(15) . . . . ?
N1 C5 C6 N2 -54.43(15) . . . . ?
N1 C3 C4 N4 -55.07(15) . . . . ?
C7 N3 C2 C1 -140.55(13) . . . . ?
C1 N1 C5 C6 -82.44(14) . . . . ?
C1 N1 C3 C4 154.49(12) . . . . ?
C2 N3 C7 N7 -26.8(2) . . . . ?
C2 N3 C7 N8 151.19(14) . . . . ?
C12 N4 C4 C3 -145.07(13) . . . . ?
C5 N1 C1 C2 155.01(11) . . . . ?
C5 N1 C3 C4 -82.94(14) . . . . ?
C3 N1 C1 C2 -82.60(14) . . . . ?
C3 N1 C5 C6 155.24(12) . . . . ?
C17 N2 C6 C5 -147.75(13) . . . . ?
C9 N7 C7 N3 140.88(15) . . . . ?
C9 N7 C7 N8 -37.2(2) . . . . ?
C10 N8 C7 N3 142.82(14) . . . . ?
C10 N8 C7 N7 -39.02(19) . . . . ?
C21 N6 C17 N2 -26.6(2) . . . . ?
C21 N6 C17 N5 152.03(14) . . . . ?
C14 N9 C12 N4 150.76(14) . . . . ?
C14 N9 C12 N10 -26.5(2) . . . . ?
C16 N10 C12 N4 -24.9(2) . . . . ?
C16 N10 C12 N9 152.46(13) . . . . ?
C6 N2 C17 N6 151.75(14) . . . . ?
C6 N2 C17 N5 -26.7(2) . . . . ?
C20 N6 C17 N2 140.34(15) . . . . ?
C20 N6 C17 N5 -41.1(2) . . . . ?
C4 N4 C12 N9 -28.0(2) . . . . ?
C4 N4 C12 N10 149.16(13) . . . . ?
C11 N8 C7 N3 -31.6(2) . . . . ?
C11 N8 C7 N7 146.51(14) . . . . ?
C15 N10 C12 N4 135.91(15) . . . . ?
C15 N10 C12 N9 -46.73(19) . . . . ?
C8 N7 C7 N3 -38.3(2) . . . . ?
C8 N7 C7 N8 143.63(14) . . . . ?
C18 N5 C17 N2 -31.9(2) . . . . ?
C18 N5 C17 N6 149.53(15) . . . . ?
C19 N5 C17 N2 145.66(15) . . . . ?
C19 N5 C17 N6 -32.9(2) . . . . ?
C13 N9 C12 N4 -34.8(2) . . . . ?
C13 N9 C12 N10 147.93(14) . . . . ?
N11A N11B O1A Cu1 135.8(6) . . . . ?
N11A N11B O1B Cu1 97.4(4) . . . . ?
N11B N11A O1A Cu1 -99.2(7) . . . . ?
N11B N11A O1B Cu1 -122.1(6) . . . . ?
O2B N11A N11B O2A 7.5(8) . . . . ?
O2B N11A N11B O1A 141.9(6) . . . . ?
O2B N11A N11B O1B 134.4(6) . . . . ?
O2B N11A O2A N11B -19(2) . . . . ?
O2B N11A O1A Cu1 -138.9(6) . . . . ?
O2B N11A O1A N11B -39.7(5) . . . . ?
O2B N11A O1B Cu1 -162.5(4) . . . . ?
O2B N11A O1B N11B -40.4(4) . . . . ?
O2B N11B O2A N11A 156(3) . . . . ?
O2B N11B O1A Cu1 175.9(5) . . . . ?
O2B N11B O1A N11A 40.2(6) . . . . ?
O2B N11B O1B Cu1 152.4(5) . . . . ?
O2B N11B O1B N11A 55.0(6) . . . . ?
O2A N11A N11B O2B -7.5(8) . . . . ?
O2A N11A N11B O1A 134.4(6) . . . . ?
O2A N11A N11B O1B 126.9(5) . . . . ?
O2A N11A O2B N11B 159(2) . . . . ?
O2A N11A O1A Cu1 -163.0(5) . . . . ?
O2A N11A O1A N11B -63.8(5) . . . . ?
O2A N11A O1B Cu1 178.4(4) . . . . ?
O2A N11A O1B N11B -59.5(5) . . . . ?
O2A N11B O2B N11A -21(2) . . . . ?
O2A N11B O1A Cu1 172.0(5) . . . . ?
O2A N11B O1A N11A 36.2(5) . . . . ?
O2A N11B O1B Cu1 141.5(4) . . . . ?
O2A N11B O1B N11A 44.1(4) . . . . ?
O1A N11A N11B O2B -141.9(6) . . . . ?
O1A N11A N11B O2A -134.4(6) . . . . ?
O1A N11A N11B O1B -7.5(7) . . . . ?
O1A N11A O2B N11B 43.5(6) . . . . ?
O1A N11A O2A N11B 59.8(5) . . . . ?
O1A N11A O1B Cu1 35.9(15) . . . . ?
O1A N11A O1B N11B 158(2) . . . . ?
O1A N11B O2B N11A -34.1(5) . . . . ?
O1A N11B O2A N11A -36.4(4) . . . . ?
O1A N11B O1B Cu1 80.7(15) . . . . ?
O1A N11B O1B N11A -16.7(15) . . . . ?
O1B N11A N11B O2B -134.4(6) . . . . ?
O1B N11A N11B O2A -126.9(5) . . . . ?
O1B N11A N11B O1A 7.5(7) . . . . ?
O1B N11A O2B N11B 36.4(4) . . . . ?
O1B N11A O2A N11B 44.8(4) . . . . ?
O1B N11A O1A Cu1 -118(2) . . . . ?
O1B N11A O1A N11B -18.5(17) . . . . ?
O1B N11B O2B N11A -57.4(5) . . . . ?
O1B N11B O2A N11A -55.8(5) . . . . ?
O1B N11B O1A Cu1 -64.1(14) . . . . ?
O1B N11B O1A N11A 160.2(18) . . . . ?
